data_7151345
loop_
_publ_author_name
'Alonso, A. Mateo'
'Horcajada, Roberto'
'Motevalli, Majid'
'Utley, James H. P.'
'Wyatt, Peter B.'

_publ_section_title
;
 The reactivity, as electrogenerated bases, of chiral and achiral
 phenazine radical-anions, including application in asymmetric
 deprotonation.
;
_journal_issue 15
_journal_name_full 'Organic &amp; biomolecular chemistry'
_journal_page_first 2842
_journal_page_last 2847
_journal_paper_doi 10.1039/b506309d
_journal_volume 3
_journal_year 2005
_chemical_formula_sum 'C13 H15 Cl O5 S'
_chemical_formula_weight 318.76
_chemical_name_systematic
;
?
;
_space_group_IT_number 19
_symmetry_cell_setting orthorhombic
_symmetry_space_group_name_Hall 'P 2ac 2ab'
_symmetry_space_group_name_H-M 'P 21 21 21'
_atom_sites_solution_hydrogens geom
_atom_sites_solution_primary direct
_atom_sites_solution_secondary difmap
_audit_creation_method SHELXL-97
_cell_angle_alpha 90.00
_cell_angle_beta 90.00
_cell_angle_gamma 90.00
_cell_formula_units_Z 4
_cell_length_a 6.8530(2)
_cell_length_b 9.6726(3)
_cell_length_c 21.2802(7)
_cell_measurement_reflns_used 23832
_cell_measurement_temperature 120(2)
_cell_measurement_theta_max 27.48
_cell_measurement_theta_min 2.91
_cell_volume 1410.59(8)
_computing_cell_refinement 'DENZO (Otwinowski & Minor, 1997) & COLLECT (Hooft, R.W.W., 1998)'
_computing_data_collection 'COLLECT (Hooft, R.W.W., 1998)'
_computing_data_reduction 'DENZO (Otwinowski & Minor, 1997) & COLLECT (Hooft, R.W.W., 1998)'
_computing_molecular_graphics 'Ortep-3 for Windows (Farrugia, 1997) &PLUTON (Spek,A.L.,1990)'
_computing_publication_material 'WinGX publication routines (Farrugia, 1999)'
_computing_structure_refinement 'SHELXL-97 (Sheldrick, 1997b)'
_computing_structure_solution 'SHELXS-97 (Sheldrick, 1997b)'
_diffrn_ambient_temperature 120(2)
_diffrn_detector_area_resol_mean 9.091
_diffrn_measured_fraction_theta_full 0.993
_diffrn_measured_fraction_theta_max 0.993
_diffrn_measurement_device_type 'Bruker-Nonius 95mm CCD camera on \k-goniostat'
_diffrn_measurement_method '\f & \w scans'
_diffrn_radiation_monochromator graphite
_diffrn_radiation_source 'Bruker-Nonius FR591 rotating anode'
_diffrn_radiation_type MoK\a
_diffrn_radiation_wavelength 0.71073
_diffrn_reflns_av_R_equivalents 0.0472
_diffrn_reflns_av_sigmaI/netI 0.0361
_diffrn_reflns_limit_h_max 8
_diffrn_reflns_limit_h_min -6
_diffrn_reflns_limit_k_max 12
_diffrn_reflns_limit_k_min -12
_diffrn_reflns_limit_l_max 26
_diffrn_reflns_limit_l_min -27
_diffrn_reflns_number 10821
_diffrn_reflns_theta_full 27.47
_diffrn_reflns_theta_max 27.47
_diffrn_reflns_theta_min 3.54
_diffrn_standards_decay_% 0
_exptl_absorpt_coefficient_mu 0.434
_exptl_absorpt_correction_T_max 0.99988
_exptl_absorpt_correction_T_min 0.87611
_exptl_absorpt_correction_type multi-scan
_exptl_absorpt_process_details 'SADABS V2.10 (Sheldrick, G.M.,2003)'
_exptl_crystal_colour colourless
_exptl_crystal_density_diffrn 1.501
_exptl_crystal_density_method 'not measured'
_exptl_crystal_description block
_exptl_crystal_F_000 664
_exptl_crystal_size_max 0.40
_exptl_crystal_size_mid 0.35
_exptl_crystal_size_min 0.10
_refine_diff_density_max 0.185
_refine_diff_density_min -0.325
_refine_diff_density_rms 0.047
_refine_ls_abs_structure_details 'Flack H D (1983), Acta Cryst. A39, 876-881'
_refine_ls_abs_structure_Flack -0.05(5)
_refine_ls_extinction_method none
_refine_ls_goodness_of_fit_ref 1.051
_refine_ls_hydrogen_treatment mixed
_refine_ls_matrix_type full
_refine_ls_number_parameters 182
_refine_ls_number_reflns 3199
_refine_ls_number_restraints 0
_refine_ls_restrained_S_all 1.051
_refine_ls_R_factor_all 0.0309
_refine_ls_R_factor_gt 0.0276
_refine_ls_shift/su_max 0.001
_refine_ls_shift/su_mean 0.000
_refine_ls_structure_factor_coef Fsqd
_refine_ls_weighting_details 'calc w=1/[\s^2^(Fo^2^)+(0.0321P)^2^+0.3143P] where P=(Fo^2^+2Fc^2^)/3'
_refine_ls_weighting_scheme calc
_refine_ls_wR_factor_gt 0.0666
_refine_ls_wR_factor_ref 0.0683
_reflns_number_gt 2998
_reflns_number_total 3199
_reflns_threshold_expression >2sigma(I)
_cod_data_source_file b506309d.txt
_cod_data_source_block ama-192-5
_cod_depositor_comments
;
The following automatic conversions were performed:
'_symmetry_cell_setting' value 'Orthorhombic' changed to 'orthorhombic'
according to '/home/saulius/struct/CIF-dictionaries/cif_core.dic'
dictionary named 'cif_core.dic' version 2.4.1 from
2010-06-29.

'_exptl_absorpt_correction_type' value 'Multi-scan' changed
to 'multi-scan' according to
'/home/saulius/struct/CIF-dictionaries/cif_core.dic' dictionary named
'cif_core.dic' version 2.4.1 from 2010-06-29.

Automatic conversion script
Id: cif_fix_enum 1527 2010-12-29 10:47:43Z saulius 
;
_cod_original_sg_symbol_H-M P212121
_cod_database_code 7151345

loop_
_symmetry_equiv_pos_as_xyz
'x, y, z'
'-x+1/2, -y, z+1/2'
'x+1/2, -y+1/2, -z'
'-x, y+1/2, -z+1/2'

loop_
_atom_site_label
_atom_site_type_symbol
_atom_site_fract_x
_atom_site_fract_y
_atom_site_fract_z
_atom_site_U_iso_or_equiv
_atom_site_adp_type
_atom_site_occupancy
_atom_site_symmetry_multiplicity
_atom_site_calc_flag
_atom_site_refinement_flags
_atom_site_disorder_assembly
_atom_site_disorder_group
C1 C 0.3695(3) 0.42287(19) 0.86915(8) 0.0196(4) Uani 1 1 d . . .
H1A H 0.3902 0.4644 0.9111 0.024 Uiso 1 1 calc R . .
H1B H 0.3099 0.4932 0.8413 0.024 Uiso 1 1 calc R . .
C2 C 0.2391(2) 0.29605(19) 0.87390(7) 0.0179(3) Uani 1 1 d . . .
H2 H 0.0988 0.3243 0.8728 0.021 Uiso 1 1 calc R . .
C3 C 0.2863(2) 0.20390(17) 0.81719(7) 0.0154(3) Uani 1 1 d . . .
H3 H 0.2339 0.1084 0.8235 0.018 Uiso 1 1 calc R . .
C4 C 0.5054(2) 0.20071(18) 0.80825(8) 0.0167(3) Uani 1 1 d . . .
H4A H 0.5382 0.1891 0.7633 0.020 Uiso 1 1 calc R . .
H4B H 0.5634 0.1231 0.8321 0.020 Uiso 1 1 calc R . .
C5 C 0.0242(2) 0.21623(17) 0.74533(7) 0.0137(3) Uani 1 1 d . . .
C6 C -0.0586(2) 0.29513(17) 0.68957(7) 0.0133(3) Uani 1 1 d . . .
H6 H -0.0804 0.3936 0.7021 0.016 Uiso 1 1 calc R . .
C7 C 0.0716(2) 0.29138(18) 0.63207(7) 0.0148(3) Uani 1 1 d . . .
C8 C 0.1277(3) 0.41260(19) 0.60224(8) 0.0201(4) Uani 1 1 d . . .
H8 H 0.0938 0.4998 0.6197 0.024 Uiso 1 1 calc R . .
C9 C 0.2340(3) 0.4056(2) 0.54662(8) 0.0258(4) Uani 1 1 d . . .
H9 H 0.2725 0.4884 0.5261 0.031 Uiso 1 1 calc R . .
C10 C 0.2843(3) 0.2787(2) 0.52100(8) 0.0271(4) Uani 1 1 d . . .
H10 H 0.3557 0.2747 0.4828 0.032 Uiso 1 1 calc R . .
C11 C 0.2303(2) 0.1579(2) 0.55113(8) 0.0234(4) Uani 1 1 d . . .
H11 H 0.2660 0.0709 0.5339 0.028 Uiso 1 1 calc R . .
C12 C 0.1240(2) 0.16389(18) 0.60642(8) 0.0181(4) Uani 1 1 d . . .
H12 H 0.0866 0.0808 0.6270 0.022 Uiso 1 1 calc R . .
C13 C -0.3713(2) 0.3196(2) 0.64307(8) 0.0207(4) Uani 1 1 d . . .
H13A H -0.4082 0.3985 0.6694 0.031 Uiso 1 1 calc R . .
H13B H -0.4886 0.2675 0.6315 0.031 Uiso 1 1 calc R . .
H13C H -0.3065 0.3532 0.6049 0.031 Uiso 1 1 calc R . .
O1 O -0.05675(17) 0.12341(13) 0.77186(6) 0.0227(3) Uani 1 1 d . . .
O2 O 0.6535(2) 0.45238(13) 0.78606(6) 0.0240(3) Uani 1 1 d . . .
O3 O 0.73710(18) 0.33849(13) 0.88584(6) 0.0247(3) Uani 1 1 d . . .
O4 O 0.19991(17) 0.26749(12) 0.76221(5) 0.0164(2) Uani 1 1 d . . .
O7 O -0.24185(16) 0.23224(11) 0.67694(5) 0.0162(3) Uani 1 1 d . . .
S1 S 0.59641(6) 0.36303(4) 0.836968(19) 0.01603(10) Uani 1 1 d . . .
Cl1 Cl 0.28888(7) 0.20061(5) 0.94432(2) 0.02972(12) Uani 1 1 d . . .

loop_
_atom_site_aniso_label
_atom_site_aniso_U_11
_atom_site_aniso_U_22
_atom_site_aniso_U_33
_atom_site_aniso_U_23
_atom_site_aniso_U_13
_atom_site_aniso_U_12
C1 0.0190(9) 0.0202(8) 0.0197(8) -0.0031(7) 0.0010(7) 0.0034(7)
C2 0.0146(8) 0.0246(8) 0.0146(7) 0.0039(7) -0.0008(6) 0.0008(7)
C3 0.0129(8) 0.0174(7) 0.0157(8) 0.0046(6) -0.0039(6) -0.0008(7)
C4 0.0137(8) 0.0150(8) 0.0214(8) -0.0018(7) -0.0016(6) 0.0002(7)
C5 0.0107(7) 0.0153(7) 0.0150(7) -0.0030(6) 0.0001(6) 0.0014(6)
C6 0.0101(7) 0.0129(7) 0.0170(7) -0.0015(6) -0.0014(6) -0.0005(6)
C7 0.0100(7) 0.0208(8) 0.0137(7) 0.0001(7) -0.0023(6) 0.0011(7)
C8 0.0173(8) 0.0242(8) 0.0188(8) 0.0023(7) -0.0026(7) -0.0019(7)
C9 0.0177(9) 0.0401(11) 0.0197(9) 0.0077(8) -0.0015(7) -0.0079(8)
C10 0.0137(8) 0.0523(12) 0.0152(8) -0.0019(8) -0.0007(7) -0.0004(9)
C11 0.0139(8) 0.0366(10) 0.0198(8) -0.0090(8) -0.0034(7) 0.0058(8)
C12 0.0131(8) 0.0237(9) 0.0174(8) -0.0014(7) -0.0029(6) 0.0029(7)
C13 0.0140(8) 0.0269(9) 0.0212(8) -0.0005(7) -0.0052(6) 0.0016(7)
O1 0.0154(6) 0.0236(6) 0.0292(7) 0.0109(6) -0.0030(5) -0.0041(5)
O2 0.0288(7) 0.0221(6) 0.0212(7) 0.0001(5) 0.0057(5) -0.0071(5)
O3 0.0173(6) 0.0304(7) 0.0265(7) -0.0017(6) -0.0067(5) -0.0016(5)
O4 0.0149(6) 0.0195(6) 0.0148(6) 0.0041(5) -0.0053(5) -0.0033(5)
O7 0.0105(5) 0.0173(5) 0.0207(6) -0.0006(5) -0.0031(4) -0.0007(4)
S1 0.01326(18) 0.01708(18) 0.01776(19) -0.00106(16) -0.00004(16) -0.00249(16)
Cl1 0.0327(3) 0.0389(3) 0.0176(2) 0.0091(2) -0.00231(18) -0.0058(2)

loop_
_atom_type_symbol
_atom_type_description
_atom_type_scat_dispersion_real
_atom_type_scat_dispersion_imag
_atom_type_scat_source
C C 0.0033 0.0016 'International Tables Vol C Tables 4.2.6.8 and 6.1.1.4'
H H 0.0000 0.0000 'International Tables Vol C Tables 4.2.6.8 and 6.1.1.4'
O O 0.0106 0.0060 'International Tables Vol C Tables 4.2.6.8 and 6.1.1.4'
S S 0.1246 0.1234 'International Tables Vol C Tables 4.2.6.8 and 6.1.1.4'
Cl Cl 0.1484 0.1585 'International Tables Vol C Tables 4.2.6.8 and 6.1.1.4'

loop_
_geom_angle_atom_site_label_1
_geom_angle_atom_site_label_2
_geom_angle_atom_site_label_3
_geom_angle
_geom_angle_site_symmetry_1
_geom_angle_site_symmetry_3
_geom_angle_publ_flag
C2 C1 S1 105.92(12) . . ?
C2 C1 H1A 110.6 . . ?
S1 C1 H1A 110.6 . . ?
C2 C1 H1B 110.6 . . ?
S1 C1 H1B 110.6 . . ?
H1A C1 H1B 108.7 . . ?
C1 C2 C3 106.99(13) . . ?
C1 C2 Cl1 111.04(12) . . ?
C3 C2 Cl1 108.55(12) . . ?
C1 C2 H2 110.1 . . ?
C3 C2 H2 110.1 . . ?
Cl1 C2 H2 110.1 . . ?
O4 C3 C4 108.23(13) . . ?
O4 C3 C2 107.59(13) . . ?
C4 C3 C2 108.65(14) . . ?
O4 C3 H3 110.8 . . ?
C4 C3 H3 110.8 . . ?
C2 C3 H3 110.8 . . ?
C3 C4 S1 106.48(12) . . ?
C3 C4 H4A 110.4 . . ?
S1 C4 H4A 110.4 . . ?
C3 C4 H4B 110.4 . . ?
S1 C4 H4B 110.4 . . ?
H4A C4 H4B 108.6 . . ?
O1 C5 O4 124.26(15) . . ?
O1 C5 C6 124.86(15) . . ?
O4 C5 C6 110.85(13) . . ?
O7 C6 C7 110.96(12) . . ?
O7 C6 C5 105.22(13) . . ?
C7 C6 C5 113.48(13) . . ?
O7 C6 H6 109.0 . . ?
C7 C6 H6 109.0 . . ?
C5 C6 H6 109.0 . . ?
C8 C7 C12 119.77(15) . . ?
C8 C7 C6 120.83(15) . . ?
C12 C7 C6 119.25(15) . . ?
C7 C8 C9 119.55(17) . . ?
C7 C8 H8 120.2 . . ?
C9 C8 H8 120.2 . . ?
C10 C9 C8 120.48(17) . . ?
C10 C9 H9 119.8 . . ?
C8 C9 H9 119.8 . . ?
C11 C10 C9 119.95(16) . . ?
C11 C10 H10 120.0 . . ?
C9 C10 H10 120.0 . . ?
C10 C11 C12 119.95(17) . . ?
C10 C11 H11 120.0 . . ?
C12 C11 H11 120.0 . . ?
C11 C12 C7 120.30(16) . . ?
C11 C12 H12 119.9 . . ?
C7 C12 H12 119.9 . . ?
O7 C13 H13A 109.5 . . ?
O7 C13 H13B 109.5 . . ?
H13A C13 H13B 109.5 . . ?
O7 C13 H13C 109.5 . . ?
H13A C13 H13C 109.5 . . ?
H13B C13 H13C 109.5 . . ?
C5 O4 C3 115.06(12) . . ?
C6 O7 C13 113.13(12) . . ?
O3 S1 O2 117.45(8) . . ?
O3 S1 C1 110.99(8) . . ?
O2 S1 C1 109.21(8) . . ?
O3 S1 C4 109.54(8) . . ?
O2 S1 C4 111.28(8) . . ?
C1 S1 C4 96.36(8) . . ?

loop_
_geom_bond_atom_site_label_1
_geom_bond_atom_site_label_2
_geom_bond_distance
_geom_bond_site_symmetry_2
_geom_bond_publ_flag
C1 C2 1.521(2) . ?
C1 S1 1.7948(17) . ?
C1 H1A 0.9900 . ?
C1 H1B 0.9900 . ?
C2 C3 1.535(2) . ?
C2 Cl1 1.7928(17) . ?
C2 H2 1.0000 . ?
C3 O4 1.4484(19) . ?
C3 C4 1.514(2) . ?
C3 H3 1.0000 . ?
C4 S1 1.7966(18) . ?
C4 H4A 0.9900 . ?
C4 H4B 0.9900 . ?
C5 O1 1.197(2) . ?
C5 O4 1.3508(19) . ?
C5 C6 1.521(2) . ?
C6 O7 1.4212(18) . ?
C6 C7 1.515(2) . ?
C6 H6 1.0000 . ?
C7 C8 1.388(2) . ?
C7 C12 1.396(2) . ?
C8 C9 1.391(2) . ?
C8 H8 0.9500 . ?
C9 C10 1.387(3) . ?
C9 H9 0.9500 . ?
C10 C11 1.383(3) . ?
C10 H10 0.9500 . ?
C11 C12 1.385(2) . ?
C11 H11 0.9500 . ?
C12 H12 0.9500 . ?
C13 O7 1.422(2) . ?
C13 H13A 0.9800 . ?
C13 H13B 0.9800 . ?
C13 H13C 0.9800 . ?
O2 S1 1.4401(13) . ?
O3 S1 1.4378(13) . ?

loop_
_cod_related_entry_id
_cod_related_entry_database
_cod_related_entry_code
1 ChemSpider 9499579
